data_7029382
loop_
_publ_author_name
'Huang, Shu-Yuan'
'Li, Jin-Yuan'
'Li, Jian-Qiang'
'Xu, Wen-Yuan'
'Luo, Ming-Biao'
'Zhu, Yan'
'Luo, Feng'

_publ_section_title
;
 Exceptional temperature-dependent coordination sites from acylamide
 groups.
;
_journal_issue 14
_journal_name_full 'Dalton transactions (Cambridge, England : 2003)'
_journal_page_first 5260
_journal_page_last 5264
_journal_paper_doi 10.1039/c3dt53123f
_journal_volume 43
_journal_year 2014
_chemical_formula_sum 'C28 H24 Cd N4 O8'
_chemical_formula_weight 656.91
_chemical_name_systematic
; 
 ? 
;
_space_group_IT_number 14
_symmetry_cell_setting monoclinic
_symmetry_space_group_name_Hall '-P 2ybc'
_symmetry_space_group_name_H-M 'P 1 21/c 1'
_atom_sites_solution_hydrogens geom
_atom_sites_solution_primary direct
_atom_sites_solution_secondary difmap
_audit_creation_method SHELXL-97
_cell_angle_alpha 90.00
_cell_angle_beta 93.563(5)
_cell_angle_gamma 90.00
_cell_formula_units_Z 4
_cell_length_a 18.1077(18)
_cell_length_b 15.6823(15)
_cell_length_c 9.5487(9)
_cell_measurement_reflns_used 9896
_cell_measurement_temperature 296(2)
_cell_measurement_theta_max 27.31
_cell_measurement_theta_min 2.50
_cell_volume 2706.3(5)
_computing_cell_refinement 'Bruker SMART'
_computing_data_collection 'Bruker SMART'
_computing_data_reduction 'Bruker SAINT'
_computing_molecular_graphics 'Bruker SHELXTL'
_computing_publication_material 'Bruker SHELXTL'
_computing_structure_refinement 'SHELXL-97 (Sheldrick, 1997)'
_computing_structure_solution 'SHELXS-97 (Sheldrick, 1990)'
_diffrn_ambient_temperature 296(2)
_diffrn_measured_fraction_theta_full 1.000
_diffrn_measured_fraction_theta_max 1.000
_diffrn_measurement_device_type 'CCD area detector'
_diffrn_measurement_method 'phi and omega scans'
_diffrn_radiation_monochromator graphite
_diffrn_radiation_source 'fine-focus sealed tube'
_diffrn_radiation_type MoK\a
_diffrn_radiation_wavelength 0.71073
_diffrn_reflns_av_R_equivalents 0.0256
_diffrn_reflns_av_sigmaI/netI 0.0216
_diffrn_reflns_limit_h_max 21
_diffrn_reflns_limit_h_min -21
_diffrn_reflns_limit_k_max 18
_diffrn_reflns_limit_k_min -18
_diffrn_reflns_limit_l_max 11
_diffrn_reflns_limit_l_min -11
_diffrn_reflns_number 20563
_diffrn_reflns_theta_full 25.00
_diffrn_reflns_theta_max 25.00
_diffrn_reflns_theta_min 1.13
_exptl_absorpt_coefficient_mu 0.865
_exptl_absorpt_correction_T_max 0.8811
_exptl_absorpt_correction_T_min 0.8459
_exptl_absorpt_correction_type multi-scan
_exptl_crystal_colour Colorless
_exptl_crystal_density_diffrn 1.612
_exptl_crystal_density_method 'not measured'
_exptl_crystal_description Block
_exptl_crystal_F_000 1328
_exptl_crystal_size_max 0.20
_exptl_crystal_size_mid 0.20
_exptl_crystal_size_min 0.15
_refine_diff_density_max 0.412
_refine_diff_density_min -0.300
_refine_diff_density_rms 0.059
_refine_ls_extinction_method none
_refine_ls_goodness_of_fit_ref 1.109
_refine_ls_hydrogen_treatment mixed
_refine_ls_matrix_type full
_refine_ls_number_parameters 387
_refine_ls_number_reflns 4772
_refine_ls_number_restraints 3
_refine_ls_restrained_S_all 1.108
_refine_ls_R_factor_all 0.0279
_refine_ls_R_factor_gt 0.0244
_refine_ls_shift/su_max 0.002
_refine_ls_shift/su_mean 0.000
_refine_ls_structure_factor_coef Fsqd
_refine_ls_weighting_details 'calc w=1/[\s^2^(Fo^2^)+(0.0331P)^2^+1.8095P] where P=(Fo^2^+2Fc^2^)/3'
_refine_ls_weighting_scheme calc
_refine_ls_wR_factor_gt 0.0628
_refine_ls_wR_factor_ref 0.0726
_reflns_number_gt 4365
_reflns_number_total 4772
_reflns_threshold_expression >2sigma(I)
_cod_data_source_file c3dt53123f.txt
_cod_data_source_block 2
_cod_depositor_comments
;
The following automatic conversions were performed:

'_symmetry_cell_setting' value 'Monoclinic' changed to 'monoclinic'
according to
/usr/data/users/saulius/crontab/automatic-downloads/current/RSC/lib/dictionaries/cif_core.dic
dictionary named 'cif_core.dic' version 2.4.2 from
2011-04-26.

'_exptl_absorpt_correction_type' value 'Multi-scan'
changed to 'multi-scan' according to
/usr/data/users/saulius/crontab/automatic-downloads/current/RSC/lib/dictionaries/cif_core.dic
dictionary named 'cif_core.dic' version 2.4.2 from 2011-04-26.

Automatic conversion script
Id: cif_fix_values 2281 2013-09-26 08:29:07Z andrius 
;
_cod_original_sg_symbol_H-M P2(1)/c
_cod_database_code 7029382

loop_
_symmetry_equiv_pos_as_xyz
'x, y, z'
'-x, y+1/2, -z+1/2'
'-x, -y, -z'
'x, -y-1/2, z-1/2'

loop_
_atom_site_label
_atom_site_type_symbol
_atom_site_fract_x
_atom_site_fract_y
_atom_site_fract_z
_atom_site_U_iso_or_equiv
_atom_site_adp_type
_atom_site_occupancy
_atom_site_symmetry_multiplicity
_atom_site_calc_flag
_atom_site_refinement_flags
C1 C 0.92382(14) 0.49698(18) 0.5083(3) 0.0356(6) Uani 1 1 d .
C2 C 1.33211(14) 0.87603(16) 0.2351(3) 0.0346(6) Uani 1 1 d .
H2 H 1.2833 0.8939 0.2395 0.042 Uiso 1 1 calc R
C3 C 0.84194(15) 0.49088(18) 0.5204(3) 0.0381(6) Uani 1 1 d .
C4 C 0.47909(17) 0.46697(18) 0.8702(3) 0.0439(7) Uani 1 1 d .
H4 H 0.4647 0.4444 0.7827 0.053 Uiso 1 1 calc R
C5 C 1.22172(14) 0.71423(17) 0.3606(3) 0.0358(6) Uani 1 1 d .
C6 C 1.31868(14) 0.80427(19) 0.4672(3) 0.0403(6) Uani 1 1 d .
H6A H 1.3408 0.7549 0.5145 0.048 Uiso 1 1 calc R
H6B H 1.3212 0.8514 0.5331 0.048 Uiso 1 1 calc R
C7 C 0.63483(16) 0.6643(2) 0.4685(3) 0.0466(7) Uani 1 1 d .
H7 H 0.6007 0.6528 0.5348 0.056 Uiso 1 1 calc R
C8 C 0.57148(17) 0.52931(17) 1.0269(3) 0.0430(7) Uani 1 1 d .
H8 H 0.6195 0.5490 1.0460 0.052 Uiso 1 1 calc R
C9 C 1.12102(16) 0.63857(18) 0.2243(3) 0.0420(6) Uani 1 1 d .
H9 H 1.1573 0.6050 0.1870 0.050 Uiso 1 1 calc R
C10 C 0.78757(15) 0.7124(2) 0.1584(3) 0.0537(8) Uani 1 1 d .
H10A H 0.7819 0.6674 0.0889 0.064 Uiso 1 1 calc R
H10B H 0.7767 0.7662 0.1114 0.064 Uiso 1 1 calc R
C11 C 1.36263(14) 0.82648(16) 0.3436(3) 0.0341(5) Uani 1 1 d .
C12 C 1.04754(16) 0.62405(19) 0.1847(3) 0.0456(7) Uani 1 1 d .
H12 H 1.0348 0.5807 0.1213 0.055 Uiso 1 1 calc R
C13 C 1.14123(14) 0.70247(17) 0.3188(3) 0.0368(6) Uani 1 1 d .
C14 C 0.73247(15) 0.69841(18) 0.2690(3) 0.0422(6) Uani 1 1 d .
C15 C 0.96545(16) 0.5579(2) 0.5817(3) 0.0507(7) Uani 1 1 d .
H15 H 0.9422 0.5976 0.6365 0.061 Uiso 1 1 calc R
C16 C 0.72527(15) 0.61897(18) 0.3293(3) 0.0429(6) Uani 1 1 d .
H16 H 0.7549 0.5750 0.2991 0.051 Uiso 1 1 calc R
C17 C 0.68867(17) 0.7629(2) 0.3157(3) 0.0517(8) Uani 1 1 d .
H17 H 0.6927 0.8178 0.2802 0.062 Uiso 1 1 calc R
C18 C 1.47296(16) 0.8243(2) 0.2200(3) 0.0580(9) Uani 1 1 d .
H18 H 1.5216 0.8068 0.2127 0.070 Uiso 1 1 calc R
C19 C 0.95883(16) 0.4396(2) 0.4259(3) 0.0490(7) Uani 1 1 d .
H19 H 0.9312 0.3989 0.3749 0.059 Uiso 1 1 calc R
C20 C 0.99269(16) 0.67310(19) 0.2380(3) 0.0438(7) Uani 1 1 d .
C21 C 1.43920(14) 0.87482(18) 0.1184(3) 0.0413(6) Uani 1 1 d .
H21 H 1.4659 0.8923 0.0434 0.050 Uiso 1 1 calc R
C22 C 0.91404(17) 0.6554(2) 0.1873(3) 0.0490(7) Uani 1 1 d .
C23 C 1.43436(16) 0.7994(2) 0.3336(3) 0.0525(8) Uani 1 1 d .
H23 H 1.4567 0.7646 0.4027 0.063 Uiso 1 1 calc R
C24 C 1.08623(16) 0.7513(2) 0.3735(3) 0.0535(8) Uani 1 1 d .
H24 H 1.0989 0.7942 0.4379 0.064 Uiso 1 1 calc R
C25 C 0.60526(19) 0.49431(19) 0.7823(3) 0.0476(7) Uani 1 1 d .
C26 C 0.63860(17) 0.7454(2) 0.4158(3) 0.0526(8) Uani 1 1 d .
H26 H 0.6080 0.7881 0.4469 0.063 Uiso 1 1 calc R
C27 C 1.01262(16) 0.7370(2) 0.3332(3) 0.0561(8) Uani 1 1 d .
H27 H 0.9762 0.7705 0.3703 0.067 Uiso 1 1 calc R
C28 C 0.55088(16) 0.49640(18) 0.8959(3) 0.0386(6) Uani 1 1 d .
Cd1 Cd 0.694555(10) 0.471848(11) 0.562437(18) 0.03199(8) Uani 1 1 d .
H1W H 0.851(3) 0.589(2) 0.781(4) 0.13(2) Uiso 1 1 d D
H2W H 0.889(2) 0.605(3) 0.893(5) 0.16(3) Uiso 1 1 d D
N1 N 0.67827(12) 0.60116(15) 0.4284(2) 0.0415(5) Uani 1 1 d .
N2 N 0.86390(13) 0.71341(17) 0.2165(3) 0.0506(6) Uani 1 1 d .
H2A H 0.8773 0.7540 0.2730 0.061 Uiso 1 1 calc R
N3 N 1.24165(12) 0.78598(14) 0.4274(2) 0.0380(5) Uani 1 1 d .
H3 H 1.2082 0.8222 0.4473 0.046 Uiso 1 1 calc R
N4 N 1.36880(11) 0.89973(13) 0.1242(2) 0.0338(5) Uani 1 1 d .
O1 O 0.67030(15) 0.51663(16) 0.8078(3) 0.0729(7) Uani 1 1 d .
O2 O 0.58226(14) 0.46970(19) 0.6642(2) 0.0766(8) Uani 1 1 d .
O3 O 0.89895(13) 0.59020(16) 0.1186(3) 0.0724(7) Uani 1 1 d .
O4 O 1.26824(10) 0.66007(12) 0.3328(2) 0.0445(5) Uani 1 1 d .
O5 O 0.80462(10) 0.44385(14) 0.4371(2) 0.0455(5) Uani 1 1 d .
O6 O 0.81175(10) 0.53204(13) 0.6148(2) 0.0463(5) Uani 1 1 d .
O7 O 0.85498(18) 0.62856(18) 0.8426(3) 0.0747(7) Uani 1 1 d D
O8 O 0.7856(2) 0.46702(18) 0.0372(4) 0.0709(9) Uani 0.80 1 d P
O10 O 0.8400(7) 0.4402(7) 0.1403(11) 0.056(3) Uani 0.20 1 d P

loop_
_atom_site_aniso_label
_atom_site_aniso_U_11
_atom_site_aniso_U_22
_atom_site_aniso_U_33
_atom_site_aniso_U_23
_atom_site_aniso_U_13
_atom_site_aniso_U_12
C1 0.0264(13) 0.0477(15) 0.0327(13) 0.0029(11) 0.0035(10) -0.0043(12)
C2 0.0275(13) 0.0388(14) 0.0378(13) 0.0018(11) 0.0030(10) 0.0035(11)
C3 0.0277(14) 0.0494(16) 0.0377(14) 0.0056(12) 0.0045(11) -0.0030(12)
C4 0.0470(17) 0.0525(17) 0.0335(14) -0.0060(12) 0.0125(12) 0.0038(13)
C5 0.0315(14) 0.0392(14) 0.0372(13) 0.0068(11) 0.0077(11) 0.0007(12)
C6 0.0321(14) 0.0467(16) 0.0417(14) 0.0083(12) 0.0000(11) -0.0036(12)
C7 0.0325(15) 0.0608(19) 0.0466(15) -0.0055(14) 0.0035(12) 0.0055(13)
C8 0.0362(15) 0.0472(17) 0.0468(16) -0.0005(12) 0.0113(12) -0.0010(12)
C9 0.0403(16) 0.0450(16) 0.0412(14) 0.0013(12) 0.0059(12) 0.0041(13)
C10 0.0326(15) 0.073(2) 0.0546(18) 0.0213(16) -0.0021(13) -0.0032(15)
C11 0.0291(13) 0.0344(13) 0.0384(13) 0.0033(11) -0.0004(11) -0.0037(11)
C12 0.0485(17) 0.0451(16) 0.0426(15) -0.0014(12) -0.0016(13) -0.0013(13)
C13 0.0313(14) 0.0400(14) 0.0397(14) 0.0047(11) 0.0067(11) -0.0006(11)
C14 0.0307(14) 0.0493(17) 0.0455(15) 0.0074(13) -0.0066(12) -0.0012(12)
C15 0.0329(15) 0.0628(19) 0.0578(18) -0.0191(15) 0.0145(13) -0.0066(14)
C16 0.0362(15) 0.0455(16) 0.0476(15) 0.0013(12) 0.0080(12) 0.0066(12)
C17 0.0480(18) 0.0446(17) 0.0604(19) 0.0080(14) -0.0138(15) 0.0021(14)
C18 0.0250(14) 0.084(2) 0.065(2) 0.0241(18) 0.0074(13) 0.0111(15)
C19 0.0326(15) 0.0617(19) 0.0534(17) -0.0153(15) 0.0085(13) -0.0104(14)
C20 0.0375(15) 0.0506(17) 0.0426(14) 0.0069(13) -0.0020(12) -0.0052(13)
C21 0.0289(14) 0.0501(16) 0.0454(15) 0.0072(12) 0.0061(11) -0.0007(12)
C22 0.0443(17) 0.0555(19) 0.0463(16) 0.0104(14) -0.0049(13) -0.0077(15)
C23 0.0339(15) 0.066(2) 0.0569(18) 0.0264(15) -0.0008(13) 0.0075(14)
C24 0.0346(16) 0.0607(19) 0.0651(19) -0.0207(16) 0.0016(14) 0.0015(14)
C25 0.055(2) 0.0415(15) 0.0496(18) 0.0067(13) 0.0262(15) 0.0156(15)
C26 0.0470(18) 0.0489(18) 0.0608(19) -0.0058(15) -0.0064(15) 0.0187(15)
C27 0.0306(15) 0.069(2) 0.069(2) -0.0173(17) 0.0055(14) 0.0056(14)
C28 0.0403(16) 0.0378(14) 0.0398(14) 0.0058(11) 0.0177(12) 0.0085(12)
Cd1 0.02530(12) 0.03867(13) 0.03286(12) -0.00369(7) 0.00876(8) -0.00038(7)
N1 0.0365(12) 0.0434(13) 0.0453(13) 0.0000(10) 0.0086(10) -0.0004(10)
N2 0.0331(13) 0.0630(16) 0.0550(15) 0.0088(12) -0.0032(11) -0.0070(12)
N3 0.0299(12) 0.0380(12) 0.0466(12) 0.0028(10) 0.0074(10) 0.0008(9)
N4 0.0287(11) 0.0372(12) 0.0354(11) 0.0020(9) 0.0024(9) -0.0008(9)
O1 0.0602(17) 0.0762(17) 0.0876(18) -0.0151(13) 0.0473(14) -0.0148(13)
O2 0.0559(15) 0.135(3) 0.0410(13) -0.0064(13) 0.0210(11) 0.0199(15)
O3 0.0599(15) 0.0656(16) 0.0878(18) -0.0084(13) -0.0263(13) -0.0072(12)
O4 0.0368(11) 0.0400(10) 0.0579(12) 0.0038(9) 0.0128(9) 0.0066(9)
O5 0.0280(10) 0.0580(12) 0.0504(12) -0.0047(9) 0.0010(9) -0.0044(9)
O6 0.0273(10) 0.0634(13) 0.0491(11) -0.0062(9) 0.0104(9) -0.0031(9)
O7 0.092(2) 0.0694(17) 0.0633(16) -0.0111(14) 0.0093(15) -0.0099(15)
O8 0.083(2) 0.0557(18) 0.074(2) -0.0007(14) 0.0095(18) -0.0210(15)
O10 0.069(7) 0.049(6) 0.051(6) -0.011(5) 0.008(5) -0.023(6)

loop_
_atom_type_symbol
_atom_type_description
_atom_type_scat_dispersion_real
_atom_type_scat_dispersion_imag
_atom_type_scat_source
C C 0.0033 0.0016 'International Tables Vol C Tables 4.2.6.8 and 6.1.1.4'
H H 0.0000 0.0000 'International Tables Vol C Tables 4.2.6.8 and 6.1.1.4'
O O 0.0106 0.0060 'International Tables Vol C Tables 4.2.6.8 and 6.1.1.4'
N N 0.0061 0.0033 'International Tables Vol C Tables 4.2.6.8 and 6.1.1.4'
Cd Cd -0.8075 1.2024 'International Tables Vol C Tables 4.2.6.8 and 6.1.1.4'

loop_
_geom_angle_atom_site_label_1
_geom_angle_atom_site_label_2
_geom_angle_atom_site_label_3
_geom_angle
_geom_angle_site_symmetry_1
_geom_angle_site_symmetry_3
C19 C1 C15 119.1(3) . .
C19 C1 C3 119.7(2) . .
C15 C1 C3 121.1(3) . .
N4 C2 C11 123.7(2) . .
N4 C2 H2 118.2 . .
C11 C2 H2 118.2 . .
O5 C3 O6 121.0(2) . .
O5 C3 C1 119.1(2) . .
O6 C3 C1 119.8(2) . .
O5 C3 Cd1 62.38(14) . .
O6 C3 Cd1 58.76(14) . .
C1 C3 Cd1 175.21(19) . .
C8 C4 C28 121.0(3) 3_667 .
C8 C4 H4 119.5 3_667 .
C28 C4 H4 119.5 . .
O4 C5 N3 121.0(2) . .
O4 C5 C13 121.5(2) . .
N3 C5 C13 117.5(2) . .
N3 C6 C11 112.7(2) . .
N3 C6 H6A 109.0 . .
C11 C6 H6A 109.0 . .
N3 C6 H6B 109.0 . .
C11 C6 H6B 109.0 . .
H6A C6 H6B 107.8 . .
N1 C7 C26 122.6(3) . .
N1 C7 H7 118.7 . .
C26 C7 H7 118.7 . .
C28 C8 C4 120.3(3) . 3_667
C28 C8 H8 119.9 . .
C4 C8 H8 119.9 3_667 .
C12 C9 C13 120.7(3) . .
C12 C9 H9 119.7 . .
C13 C9 H9 119.7 . .
N2 C10 C14 112.8(2) . .
N2 C10 H10A 109.0 . .
C14 C10 H10A 109.0 . .
N2 C10 H10B 109.0 . .
C14 C10 H10B 109.0 . .
H10A C10 H10B 107.8 . .
C23 C11 C2 117.2(2) . .
C23 C11 C6 122.0(2) . .
C2 C11 C6 120.8(2) . .
C20 C12 C9 120.8(3) . .
C20 C12 H12 119.6 . .
C9 C12 H12 119.6 . .
C9 C13 C24 118.7(3) . .
C9 C13 C5 118.5(2) . .
C24 C13 C5 122.8(2) . .
C17 C14 C16 117.2(3) . .
C17 C14 C10 122.5(3) . .
C16 C14 C10 120.3(3) . .
C19 C15 C1 120.4(3) 3_766 .
C19 C15 H15 119.8 3_766 .
C1 C15 H15 119.8 . .
N1 C16 C14 124.2(3) . .
N1 C16 H16 117.9 . .
C14 C16 H16 117.9 . .
C14 C17 C26 119.5(3) . .
C14 C17 H17 120.2 . .
C26 C17 H17 120.2 . .
C21 C18 C23 119.6(3) . .
C21 C18 H18 120.2 . .
C23 C18 H18 120.2 . .
C1 C19 C15 120.4(3) . 3_766
C1 C19 H19 119.8 . .
C15 C19 H19 119.8 3_766 .
C12 C20 C27 118.8(3) . .
C12 C20 C22 117.9(3) . .
C27 C20 C22 123.3(3) . .
N4 C21 C18 121.7(3) . .
N4 C21 H21 119.1 . .
C18 C21 H21 119.1 . .
O3 C22 N2 123.2(3) . .
O3 C22 C20 119.9(3) . .
N2 C22 C20 116.9(3) . .
C11 C23 C18 119.5(3) . .
C11 C23 H23 120.2 . .
C18 C23 H23 120.2 . .
C27 C24 C13 120.6(3) . .
C27 C24 H24 119.7 . .
C13 C24 H24 119.7 . .
O1 C25 O2 121.9(3) . .
O1 C25 C28 120.5(3) . .
O2 C25 C28 117.6(3) . .
O1 C25 Cd1 65.76(17) . .
O2 C25 Cd1 56.36(16) . .
C28 C25 Cd1 172.5(2) . .
C7 C26 C17 119.1(3) . .
C7 C26 H26 120.4 . .
C17 C26 H26 120.4 . .
C24 C27 C20 120.4(3) . .
C24 C27 H27 119.8 . .
C20 C27 H27 119.8 . .
C8 C28 C4 118.8(3) . .
C8 C28 C25 120.4(3) . .
C4 C28 C25 120.8(3) . .
O2 Cd1 O6 136.44(8) . .
O2 Cd1 N4 84.87(8) . 2_745
O6 Cd1 N4 138.39(7) . 2_745
O2 Cd1 O4 92.54(8) . 3_766
O6 Cd1 O4 91.80(7) . 3_766
N4 Cd1 O4 90.71(7) 2_745 3_766
O2 Cd1 N1 98.87(9) . .
O6 Cd1 N1 81.59(7) . .
N4 Cd1 N1 87.96(7) 2_745 .
O4 Cd1 N1 168.35(7) 3_766 .
O2 Cd1 O5 167.62(9) . .
O6 Cd1 O5 54.47(7) . .
N4 Cd1 O5 85.20(7) 2_745 .
O4 Cd1 O5 80.21(7) 3_766 .
N1 Cd1 O5 88.14(7) . .
O2 Cd1 O1 53.24(9) . .
O6 Cd1 O1 84.09(8) . .
N4 Cd1 O1 137.49(8) 2_745 .
O4 Cd1 O1 84.97(8) 3_766 .
N1 Cd1 O1 103.76(8) . .
O5 Cd1 O1 135.00(8) . .
O2 Cd1 C3 162.78(9) . .
O6 Cd1 C3 27.33(8) . .
N4 Cd1 C3 112.06(8) 2_745 .
O4 Cd1 C3 84.45(7) 3_766 .
N1 Cd1 C3 85.33(8) . .
O5 Cd1 C3 27.18(7) . .
O1 Cd1 C3 109.56(9) . .
O2 Cd1 C25 26.56(10) . .
O6 Cd1 C25 110.63(9) . .
N4 Cd1 C25 110.98(9) 2_745 .
O4 Cd1 C25 87.42(8) 3_766 .
N1 Cd1 C25 103.86(8) . .
O5 Cd1 C25 159.85(9) . .
O1 Cd1 C25 26.73(9) . .
C3 Cd1 C25 136.22(10) . .
C7 N1 C16 117.3(2) . .
C7 N1 Cd1 121.82(19) . .
C16 N1 Cd1 119.26(18) . .
C22 N2 C10 123.9(3) . .
C22 N2 H2A 118.1 . .
C10 N2 H2A 118.1 . .
C5 N3 C6 121.3(2) . .
C5 N3 H3 119.3 . .
C6 N3 H3 119.3 . .
C21 N4 C2 118.2(2) . .
C21 N4 Cd1 122.10(17) . 2_755
C2 N4 Cd1 119.44(16) . 2_755
C25 O1 Cd1 87.5(2) . .
C25 O2 Cd1 97.1(2) . .
C5 O4 Cd1 133.34(17) . 3_766
C3 O5 Cd1 90.44(16) . .
C3 O6 Cd1 93.91(16) . .
H1W O7 H2W 95.3(14) . .

loop_
_geom_bond_atom_site_label_1
_geom_bond_atom_site_label_2
_geom_bond_distance
_geom_bond_site_symmetry_2
C1 C19 1.376(4) .
C1 C15 1.381(4) .
C1 C3 1.497(4) .
C2 N4 1.338(3) .
C2 C11 1.382(3) .
C2 H2 0.9300 .
C3 O5 1.251(3) .
C3 O6 1.261(3) .
C3 Cd1 2.740(3) .
C4 C8 1.385(4) 3_667
C4 C28 1.387(4) .
C4 H4 0.9300 .
C5 O4 1.237(3) .
C5 N3 1.332(3) .
C5 C13 1.499(4) .
C6 N3 1.451(3) .
C6 C11 1.505(3) .
C6 H6A 0.9700 .
C6 H6B 0.9700 .
C7 N1 1.335(4) .
C7 C26 1.371(4) .
C7 H7 0.9300 .
C8 C28 1.383(4) .
C8 C4 1.385(4) 3_667
C8 H8 0.9300 .
C9 C12 1.379(4) .
C9 C13 1.383(4) .
C9 H9 0.9300 .
C10 N2 1.457(3) .
C10 C14 1.513(4) .
C10 H10A 0.9700 .
C10 H10B 0.9700 .
C11 C23 1.375(4) .
C12 C20 1.378(4) .
C12 H12 0.9300 .
C13 C24 1.384(4) .
C14 C17 1.376(4) .
C14 C16 1.382(4) .
C15 C19 1.378(4) 3_766
C15 H15 0.9300 .
C16 N1 1.341(3) .
C16 H16 0.9300 .
C17 C26 1.385(4) .
C17 H17 0.9300 .
C18 C21 1.367(4) .
C18 C23 1.383(4) .
C18 H18 0.9300 .
C19 C15 1.378(4) 3_766
C19 H19 0.9300 .
C20 C27 1.386(4) .
C20 C22 1.502(4) .
C21 N4 1.338(3) .
C21 H21 0.9300 .
C22 O3 1.236(4) .
C22 N2 1.327(4) .
C23 H23 0.9300 .
C24 C27 1.382(4) .
C24 H24 0.9300 .
C25 O1 1.238(4) .
C25 O2 1.239(4) .
C25 C28 1.510(4) .
C25 Cd1 2.751(3) .
C26 H26 0.9300 .
C27 H27 0.9300 .
Cd1 O2 2.308(2) .
Cd1 O6 2.3480(19) .
Cd1 N4 2.349(2) 2_745
Cd1 O4 2.3770(19) 3_766
Cd1 N1 2.406(2) .
Cd1 O5 2.4276(19) .
Cd1 O1 2.511(2) .
N2 H2A 0.8600 .
N3 H3 0.8600 .
N4 Cd1 2.349(2) 2_755
O4 Cd1 2.3770(19) 3_766
O7 H1W 0.849(10) .
O7 H2W 0.848(10) .

loop_
_geom_torsion_atom_site_label_1
_geom_torsion_atom_site_label_2
_geom_torsion_atom_site_label_3
_geom_torsion_atom_site_label_4
_geom_torsion
_geom_torsion_site_symmetry_1
_geom_torsion_site_symmetry_4
C19 C1 C3 O5 -12.5(4) . .
C15 C1 C3 O5 169.3(3) . .
C19 C1 C3 O6 166.6(3) . .
C15 C1 C3 O6 -11.6(4) . .
C19 C1 C3 Cd1 95(2) . .
C15 C1 C3 Cd1 -83(3) . .
N4 C2 C11 C23 -1.2(4) . .
N4 C2 C11 C6 178.3(2) . .
N3 C6 C11 C23 -141.5(3) . .
N3 C6 C11 C2 39.0(4) . .
C13 C9 C12 C20 0.3(4) . .
C12 C9 C13 C24 0.3(4) . .
C12 C9 C13 C5 178.6(2) . .
O4 C5 C13 C9 -12.8(4) . .
N3 C5 C13 C9 166.3(2) . .
O4 C5 C13 C24 165.5(3) . .
N3 C5 C13 C24 -15.5(4) . .
N2 C10 C14 C17 105.9(3) . .
N2 C10 C14 C16 -73.1(4) . .
C19 C1 C15 C19 -1.1(5) . 3_766
C3 C1 C15 C19 177.2(3) . 3_766
C17 C14 C16 N1 0.6(4) . .
C10 C14 C16 N1 179.6(3) . .
C16 C14 C17 C26 -1.9(4) . .
C10 C14 C17 C26 179.1(3) . .
C15 C1 C19 C15 1.1(5) . 3_766
C3 C1 C19 C15 -177.2(3) . 3_766
C9 C12 C20 C27 -0.5(4) . .
C9 C12 C20 C22 178.3(3) . .
C23 C18 C21 N4 -1.4(5) . .
C12 C20 C22 O3 11.7(4) . .
C27 C20 C22 O3 -169.6(3) . .
C12 C20 C22 N2 -166.5(3) . .
C27 C20 C22 N2 12.2(4) . .
C2 C11 C23 C18 1.8(5) . .
C6 C11 C23 C18 -177.7(3) . .
C21 C18 C23 C11 -0.6(5) . .
C9 C13 C24 C27 -0.6(5) . .
C5 C13 C24 C27 -178.9(3) . .
N1 C7 C26 C17 0.8(4) . .
C14 C17 C26 C7 1.3(4) . .
C13 C24 C27 C20 0.4(5) . .
C12 C20 C27 C24 0.2(5) . .
C22 C20 C27 C24 -178.5(3) . .
C4 C8 C28 C4 -0.4(5) 3_667 .
C4 C8 C28 C25 178.4(3) 3_667 .
C8 C4 C28 C8 0.4(5) 3_667 .
C8 C4 C28 C25 -178.4(3) 3_667 .
O1 C25 C28 C8 4.9(4) . .
O2 C25 C28 C8 -175.0(3) . .
Cd1 C25 C28 C8 150.1(15) . .
O1 C25 C28 C4 -176.3(3) . .
O2 C25 C28 C4 3.7(4) . .
Cd1 C25 C28 C4 -31.2(18) . .
O5 C3 Cd1 O2 160.0(3) . .
O6 C3 Cd1 O2 -24.3(4) . .
C1 C3 Cd1 O2 50(3) . .
O5 C3 Cd1 O6 -175.7(3) . .
C1 C3 Cd1 O6 74(2) . .
O5 C3 Cd1 N4 -9.14(19) . 2_745
O6 C3 Cd1 N4 166.59(15) . 2_745
C1 C3 Cd1 N4 -119(2) . 2_745
O5 C3 Cd1 O4 79.37(17) . 3_766
O6 C3 Cd1 O4 -104.89(17) . 3_766
C1 C3 Cd1 O4 -30(2) . 3_766
O5 C3 Cd1 N1 -95.03(17) . .
O6 C3 Cd1 N1 80.70(17) . .
C1 C3 Cd1 N1 155(2) . .
O6 C3 Cd1 O5 175.7(3) . .
C1 C3 Cd1 O5 -110(3) . .
O5 C3 Cd1 O1 162.01(16) . .
O6 C3 Cd1 O1 -22.26(18) . .
C1 C3 Cd1 O1 52(2) . .
O5 C3 Cd1 C25 159.77(15) . .
O6 C3 Cd1 C25 -24.5(2) . .
C1 C3 Cd1 C25 50(3) . .
O1 C25 Cd1 O2 -175.2(3) . .
C28 C25 Cd1 O2 37.5(16) . .
O1 C25 Cd1 O6 -7.0(2) . .
O2 C25 Cd1 O6 168.1(2) . .
C28 C25 Cd1 O6 -154.3(16) . .
O1 C25 Cd1 N4 173.69(18) . 2_745
O2 C25 Cd1 N4 -11.1(2) . 2_745
C28 C25 Cd1 N4 26.4(16) . 2_745
O1 C25 Cd1 O4 83.92(19) . 3_766
O2 C25 Cd1 O4 -100.9(2) . 3_766
C28 C25 Cd1 O4 -63.4(16) . 3_766
O1 C25 Cd1 N1 -93.1(2) . .
O2 C25 Cd1 N1 82.0(2) . .
C28 C25 Cd1 N1 119.6(16) . .
O1 C25 Cd1 O5 32.0(4) . .
O2 C25 Cd1 O5 -152.8(2) . .
C28 C25 Cd1 O5 -115.3(16) . .
O2 C25 Cd1 O1 175.2(3) . .
C28 C25 Cd1 O1 -147.3(17) . .
O1 C25 Cd1 C3 4.7(2) . .
O2 C25 Cd1 C3 179.87(19) . .
C28 C25 Cd1 C3 -142.6(16) . .
C26 C7 N1 C16 -2.2(4) . .
C26 C7 N1 Cd1 163.3(2) . .
C14 C16 N1 C7 1.5(4) . .
C14 C16 N1 Cd1 -164.4(2) . .
O2 Cd1 N1 C7 28.0(2) . .
O6 Cd1 N1 C7 -107.9(2) . .
N4 Cd1 N1 C7 112.5(2) 2_745 .
O4 Cd1 N1 C7 -163.9(3) 3_766 .
O5 Cd1 N1 C7 -162.3(2) . .
O1 Cd1 N1 C7 -26.2(2) . .
C3 Cd1 N1 C7 -135.2(2) . .
C25 Cd1 N1 C7 1.4(2) . .
O2 Cd1 N1 C16 -166.8(2) . .
O6 Cd1 N1 C16 57.3(2) . .
N4 Cd1 N1 C16 -82.3(2) 2_745 .
O4 Cd1 N1 C16 1.3(5) 3_766 .
O5 Cd1 N1 C16 2.9(2) . .
O1 Cd1 N1 C16 139.0(2) . .
C3 Cd1 N1 C16 30.0(2) . .
C25 Cd1 N1 C16 166.5(2) . .
O3 C22 N2 C10 -7.3(5) . .
C20 C22 N2 C10 170.9(2) . .
C14 C10 N2 C22 114.8(3) . .
O4 C5 N3 C6 1.4(4) . .
C13 C5 N3 C6 -177.7(2) . .
C11 C6 N3 C5 72.3(3) . .
C18 C21 N4 C2 2.0(4) . .
C18 C21 N4 Cd1 -172.2(2) . 2_755
C11 C2 N4 C21 -0.7(4) . .
C11 C2 N4 Cd1 173.66(19) . 2_755
O2 C25 O1 Cd1 -4.7(3) . .
C28 C25 O1 Cd1 175.3(2) . .
O2 Cd1 O1 C25 2.69(18) . .
O6 Cd1 O1 C25 173.4(2) . .
N4 Cd1 O1 C25 -8.7(3) 2_745 .
O4 Cd1 O1 C25 -94.28(19) 3_766 .
N1 Cd1 O1 C25 93.56(19) . .
O5 Cd1 O1 C25 -165.05(17) . .
C3 Cd1 O1 C25 -176.56(18) . .
O1 C25 O2 Cd1 5.2(4) . .
C28 C25 O2 Cd1 -174.9(2) . .
O6 Cd1 O2 C25 -16.2(3) . .
N4 Cd1 O2 C25 169.6(2) 2_745 .
O4 Cd1 O2 C25 79.1(2) 3_766 .
N1 Cd1 O2 C25 -103.3(2) . .
O5 Cd1 O2 C25 132.8(3) . .
O1 Cd1 O2 C25 -2.70(18) . .
C3 Cd1 O2 C25 -0.3(5) . .
N3 C5 O4 Cd1 101.0(3) . 3_766
C13 C5 O4 Cd1 -80.0(3) . 3_766
O6 C3 O5 Cd1 -4.3(3) . .
C1 C3 O5 Cd1 174.8(2) . .
O2 Cd1 O5 C3 -151.8(3) . .
O6 Cd1 O5 C3 2.40(16) . .
N4 Cd1 O5 C3 171.50(17) 2_745 .
O4 Cd1 O5 C3 -96.94(17) 3_766 .
N1 Cd1 O5 C3 83.40(17) . .
O1 Cd1 O5 C3 -24.3(2) . .
C25 Cd1 O5 C3 -44.0(3) . .
O5 C3 O6 Cd1 4.4(3) . .
C1 C3 O6 Cd1 -174.7(2) . .
O2 Cd1 O6 C3 169.82(17) . .
N4 Cd1 O6 C3 -18.9(2) 2_745 .
O4 Cd1 O6 C3 74.23(17) 3_766 .
N1 Cd1 O6 C3 -96.13(17) . .
O5 Cd1 O6 C3 -2.39(15) . .
O1 Cd1 O6 C3 158.97(18) . .
C25 Cd1 O6 C3 162.15(16) . .
